data_4337053
loop_
_publ_author_name
'Ilya N. Ioffe'
'Olga N. Mazaleva'
'Lev N. Sidorov'
'Shangfeng Yang'
'Tao Wei'
'Erhard Kemnitz'
'Sergey I. Troyanov'

_publ_section_title
;
 Cage Shrinkage of Fullerene via a C2 Loss: from IPR C90(28)Cl24 to
 Nonclassical, Heptagon-Containing C88Cl22/24
;
_journal_name_full 'Inorganic Chemistry'
_journal_page_first 13821
_journal_page_last 13823
_journal_paper_doi 10.1021/ic402556g
_journal_volume 52
_journal_year 2013
_chemical_formula_sum 'C88 Cl22.05'
_chemical_formula_weight 1838.38
_chemical_name_systematic
; 
 ? 
;
_space_group_IT_number 2
_symmetry_cell_setting triclinic
_symmetry_space_group_name_Hall '-P 1'
_symmetry_space_group_name_H-M 'P -1'
_atom_sites_solution_hydrogens none
_atom_sites_solution_primary direct
_atom_sites_solution_secondary difmap
_audit_creation_method SHELXL-97
_cell_angle_alpha 106.232(4)
_cell_angle_beta 93.548(5)
_cell_angle_gamma 112.024(5)
_cell_formula_units_Z 2
_cell_length_a 12.5461(9)
_cell_length_b 14.5830(10)
_cell_length_c 19.4080(10)
_cell_measurement_reflns_used 39000
_cell_measurement_temperature 100(2)
_cell_measurement_theta_max 34
_cell_measurement_theta_min 5
_cell_volume 3104.6(4)
_computing_cell_refinement XDS
_computing_data_collection XDS
_computing_data_reduction XDS
_computing_structure_refinement 'SHELXL-97 (Sheldrick, 1997)'
_computing_structure_solution 'SHELXS-97 (Sheldrick, 1990)'
_diffrn_ambient_temperature 100(2)
_diffrn_measured_fraction_theta_full 0.897
_diffrn_measured_fraction_theta_max 0.810
_diffrn_measurement_device_type MAR225
_diffrn_measurement_method CCD
_diffrn_radiation_monochromator Si(111)
_diffrn_radiation_source 'BL 14.2 PSF, BESSY, Berlin, Germany'
_diffrn_radiation_type synchrotron
_diffrn_radiation_wavelength 0.85507
_diffrn_reflns_av_R_equivalents 0.0283
_diffrn_reflns_av_sigmaI/netI 0.0236
_diffrn_reflns_limit_h_max 17
_diffrn_reflns_limit_h_min -17
_diffrn_reflns_limit_k_max 19
_diffrn_reflns_limit_k_min -19
_diffrn_reflns_limit_l_max 25
_diffrn_reflns_limit_l_min -25
_diffrn_reflns_number 51035
_diffrn_reflns_theta_full 30.55
_diffrn_reflns_theta_max 35.84
_diffrn_reflns_theta_min 1.92
_exptl_absorpt_coefficient_mu 1.719
_exptl_absorpt_correction_type none
_exptl_crystal_colour orange
_exptl_crystal_density_diffrn 1.967
_exptl_crystal_description needle
_exptl_crystal_F_000 1806
_exptl_crystal_size_max 0.04
_exptl_crystal_size_mid 0.01
_exptl_crystal_size_min 0.01
_refine_diff_density_max 0.922
_refine_diff_density_min -1.008
_refine_diff_density_rms 0.111
_refine_ls_extinction_method none
_refine_ls_goodness_of_fit_ref 1.021
_refine_ls_matrix_type full
_refine_ls_number_parameters 1027
_refine_ls_number_reflns 13530
_refine_ls_number_restraints 0
_refine_ls_restrained_S_all 1.021
_refine_ls_R_factor_all 0.0633
_refine_ls_R_factor_gt 0.0548
_refine_ls_shift/su_max 0.001
_refine_ls_shift/su_mean 0.000
_refine_ls_structure_factor_coef Fsqd
_refine_ls_weighting_details 'calc w=1/[\s^2^(Fo^2^)+(0.0700P)^2^+12.0000P] where P=(Fo^2^+2Fc^2^)/3'
_refine_ls_weighting_scheme calc
_refine_ls_wR_factor_gt 0.1378
_refine_ls_wR_factor_ref 0.1430
_reflns_number_gt 11710
_reflns_number_total 13530
_reflns_threshold_expression >2sigma(I)
_cod_data_source_file ic402556g_si_001.cif
_cod_data_source_block 903vclne
_cod_original_cell_volume 3104.6(3)
_cod_database_code 4337053

loop_
_symmetry_equiv_pos_as_xyz
'x, y, z'
'-x, -y, -z'

loop_
_atom_site_label
_atom_site_type_symbol
_atom_site_fract_x
_atom_site_fract_y
_atom_site_fract_z
_atom_site_U_iso_or_equiv
_atom_site_adp_type
_atom_site_occupancy
_atom_site_symmetry_multiplicity
_atom_site_calc_flag
_atom_site_refinement_flags
Cl1 Cl -0.09201(10) 0.24776(8) 0.46413(5) 0.0234(3) Uani 0.885(3) 1 d P
Cl2 Cl -0.09499(11) 0.01137(8) 0.41387(5) 0.0274(3) Uani 0.885(3) 1 d P
Cl3 Cl -0.11803(8) 0.42300(8) 0.41217(4) 0.02503(19) Uani 1 1 d .
Cl4 Cl -0.11799(10) -0.16740(8) 0.27072(5) 0.0324(2) Uani 1 1 d .
Cl5 Cl 0.09956(11) -0.12757(8) 0.38554(5) 0.0344(2) Uani 1 1 d .
Cl6 Cl 0.12225(11) -0.22031(7) 0.22152(5) 0.0322(2) Uani 1 1 d .
Cl7 Cl 0.36403(11) -0.14782(8) 0.31352(6) 0.0360(2) Uani 1 1 d .
Cl8 Cl 0.44396(11) 0.03730(8) 0.44484(5) 0.0355(2) Uani 1 1 d .
Cl9 Cl 0.32272(8) 0.72583(7) 0.46124(4) 0.02424(19) Uani 1 1 d .
Cl10 Cl 0.00573(8) 0.60718(7) 0.31771(4) 0.02168(18) Uani 1 1 d .
Cl11 Cl -0.12333(8) 0.17212(8) 0.00779(5) 0.0225(2) Uani 0.961(3) 1 d P
Cl12 Cl 0.38364(10) -0.14620(8) 0.15751(5) 0.0321(2) Uani 1 1 d .
Cl13 Cl 0.62438(10) 0.01257(8) 0.25280(6) 0.0329(2) Uani 1 1 d .
Cl14 Cl 0.76422(8) 0.61034(7) 0.40308(4) 0.02108(17) Uani 1 1 d .
Cl15 Cl 0.59599(8) 0.77350(7) 0.39497(4) 0.02182(18) Uani 1 1 d .
Cl16 Cl -0.01319(8) 0.49833(8) 0.10542(4) 0.02369(19) Uani 1 1 d .
Cl17 Cl 0.14410(8) 0.21879(9) -0.08415(4) 0.0212(2) Uani 0.961(3) 1 d P
Cl18 Cl 0.62609(9) 0.06207(8) 0.10966(5) 0.0296(2) Uani 1 1 d .
Cl19 Cl 0.77775(8) 0.55989(7) 0.17627(4) 0.02157(18) Uani 1 1 d .
Cl20 Cl 0.58368(8) 0.70659(7) 0.15874(5) 0.02148(18) Uani 1 1 d .
Cl21 Cl 0.27076(8) 0.56195(7) 0.02891(4) 0.02175(18) Uani 1 1 d .
Cl22 Cl 0.67009(8) 0.25832(7) 0.04276(5) 0.02432(19) Uani 1 1 d .
Cl23 Cl -0.0323(10) 0.2542(11) 0.5087(5) 0.050(3) Uani 0.115(3) 1 d P
Cl24 Cl -0.2312(13) 0.2188(16) 0.3939(8) 0.058(5) Uani 0.092(2) 1 d P
Cl25 Cl -0.017(2) -0.0150(19) 0.4438(13) 0.026(6) Uiso 0.039(3) 1 d P
Cl26 Cl -0.197(3) 0.021(2) 0.3819(15) 0.024(7) Uiso 0.031(2) 1 d P
Cl27 Cl -0.121(2) 0.201(2) -0.0162(14) 0.020(5) Uiso 0.039(3) 1 d P
Cl28 Cl 0.149(3) 0.262(3) -0.0931(16) 0.033(7) Uiso 0.039(3) 1 d P
C1 C 0.1737(4) 0.2322(3) 0.41234(18) 0.0224(7) Uani 1 1 d .
C2 C 0.1167(3) 0.3032(3) 0.41643(18) 0.0218(7) Uani 1 1 d .
C3 C -0.0147(4) 0.2753(3) 0.3932(2) 0.0254(8) Uani 1 1 d .
C4 C -0.0613(4) 0.1902(3) 0.3184(2) 0.0258(8) Uani 1 1 d .
C5 C -0.0565(4) 0.0954(3) 0.2993(2) 0.0252(8) Uani 1 1 d .
C6 C -0.0087(4) 0.0488(3) 0.3490(2) 0.0287(8) Uani 1 1 d .
C7 C 0.1182(4) 0.1207(3) 0.38517(19) 0.0266(8) Uani 1 1 d .
C8 C 0.1857(4) 0.0618(3) 0.37263(19) 0.0266(8) Uani 1 1 d .
C9 C 0.3047(4) 0.1071(3) 0.38935(19) 0.0250(8) Uani 1 1 d .
C10 C 0.3615(4) 0.2160(3) 0.41467(18) 0.0222(7) Uani 1 1 d .
C11 C 0.3006(4) 0.2799(3) 0.42496(18) 0.0220(7) Uani 1 1 d .
C12 C 0.3655(3) 0.3861(3) 0.42717(18) 0.0209(7) Uani 1 1 d .
C13 C 0.3054(3) 0.4522(3) 0.42879(17) 0.0193(7) Uani 1 1 d .
C14 C 0.1808(3) 0.4076(3) 0.42746(17) 0.0192(7) Uani 1 1 d .
C15 C 0.1097(3) 0.4554(3) 0.40367(18) 0.0218(7) Uani 1 1 d .
C16 C -0.0141(3) 0.3761(3) 0.37641(19) 0.0211(7) Uani 1 1 d .
C17 C -0.0325(3) 0.3463(3) 0.29428(19) 0.0213(7) Uani 1 1 d .
C18 C -0.0627(3) 0.2389(3) 0.2630(2) 0.0231(7) Uani 1 1 d .
C19 C -0.0489(3) 0.1990(3) 0.19023(19) 0.0216(7) Uani 1 1 d .
C20 C -0.0314(3) 0.1031(3) 0.17313(19) 0.0214(7) Uani 1 1 d .
C21 C -0.0400(3) 0.0535(3) 0.2265(2) 0.0234(7) Uani 1 1 d .
C22 C 0.0186(4) -0.0123(3) 0.2271(2) 0.0248(8) Uani 1 1 d .
C23 C 0.0073(4) -0.0471(3) 0.2933(2) 0.0268(8) Uani 1 1 d .
C24 C 0.1237(4) -0.0493(3) 0.3266(2) 0.0286(9) Uani 1 1 d .
C25 C 0.1973(4) -0.0817(3) 0.2678(2) 0.0270(8) Uani 1 1 d .
C26 C 0.3363(4) -0.0466(3) 0.2939(2) 0.0293(9) Uani 1 1 d .
C27 C 0.3884(4) 0.0578(3) 0.3636(2) 0.0272(8) Uani 1 1 d .
C28 C 0.4836(4) 0.1510(3) 0.3544(2) 0.0254(8) Uani 1 1 d .
C29 C 0.4749(4) 0.2462(3) 0.39572(19) 0.0234(8) Uani 1 1 d .
C30 C 0.5299(3) 0.3404(3) 0.38512(18) 0.0207(7) Uani 1 1 d .
C31 C 0.4794(3) 0.4159(3) 0.40805(17) 0.0199(7) Uani 1 1 d .
C32 C 0.5248(3) 0.5065(3) 0.38909(17) 0.0181(7) Uani 1 1 d .
C33 C 0.4642(3) 0.5688(3) 0.38967(16) 0.0166(6) Uani 1 1 d .
C34 C 0.3555(3) 0.5443(3) 0.41014(17) 0.0181(7) Uani 1 1 d .
C35 C 0.2823(3) 0.5984(3) 0.39024(18) 0.0195(7) Uani 1 1 d .
C36 C 0.1541(3) 0.5338(3) 0.37659(18) 0.0196(7) Uani 1 1 d .
C37 C 0.0914(3) 0.5308(3) 0.30523(17) 0.0180(7) Uani 1 1 d .
C38 C 0.0163(3) 0.4173(3) 0.25800(18) 0.0186(7) Uani 1 1 d .
C39 C 0.0215(3) 0.3778(3) 0.18298(18) 0.0182(7) Uani 1 1 d .
C40 C -0.0125(3) 0.2696(3) 0.14977(18) 0.0212(7) Uani 1 1 d .
C41 C 0.0119(3) 0.2280(3) 0.07478(18) 0.0199(7) Uani 1 1 d .
C42 C 0.0618(3) 0.1480(3) 0.07347(18) 0.0201(7) Uani 1 1 d .
C43 C 0.0389(3) 0.0861(3) 0.11985(18) 0.0211(7) Uani 1 1 d .
C44 C 0.1163(3) 0.0386(3) 0.13026(19) 0.0219(7) Uani 1 1 d .
C45 C 0.1045(4) -0.0104(3) 0.18572(19) 0.0244(8) Uani 1 1 d .
C46 C 0.1993(4) -0.0315(3) 0.21025(19) 0.0254(8) Uani 1 1 d .
C47 C 0.3005(4) -0.0024(3) 0.18593(19) 0.0248(8) Uani 1 1 d .
C48 C 0.3916(4) -0.0258(3) 0.2219(2) 0.0276(9) Uani 1 1 d .
C49 C 0.5158(4) 0.0589(3) 0.2327(2) 0.0267(8) Uani 1 1 d .
C50 C 0.5381(4) 0.1531(3) 0.2973(2) 0.0249(8) Uani 1 1 d .
C51 C 0.5921(3) 0.2481(3) 0.28227(19) 0.0220(7) Uani 1 1 d .
C52 C 0.5960(3) 0.3447(3) 0.32662(18) 0.0207(7) Uani 1 1 d .
C53 C 0.6223(3) 0.4272(3) 0.29664(18) 0.0181(7) Uani 1 1 d .
C54 C 0.6203(3) 0.5276(3) 0.34435(17) 0.0176(7) Uani 1 1 d .
C55 C 0.5843(3) 0.5874(3) 0.30243(17) 0.0168(6) Uani 1 1 d .
C56 C 0.5089(3) 0.6366(3) 0.34223(17) 0.0162(6) Uani 1 1 d .
C57 C 0.4055(3) 0.6250(3) 0.29080(17) 0.0154(6) Uani 1 1 d .
C58 C 0.3023(3) 0.6129(3) 0.31774(17) 0.0163(6) Uani 1 1 d .
C59 C 0.1948(3) 0.5735(3) 0.27066(17) 0.0159(6) Uani 1 1 d .
C60 C 0.1904(3) 0.5414(3) 0.19652(17) 0.0164(6) Uani 1 1 d .
C61 C 0.0858(3) 0.4537(3) 0.14373(17) 0.0176(7) Uani 1 1 d .
C62 C 0.1447(3) 0.4094(3) 0.08570(17) 0.0183(7) Uani 1 1 d .
C63 C 0.1088(3) 0.3076(3) 0.05319(17) 0.0190(7) Uani 1 1 d .
C64 C 0.1857(3) 0.2593(3) 0.01451(17) 0.0195(7) Uani 1 1 d .
C65 C 0.1570(3) 0.1647(3) 0.04022(17) 0.0199(7) Uani 1 1 d .
C66 C 0.2396(3) 0.1229(3) 0.05306(17) 0.0201(7) Uani 1 1 d .
C67 C 0.2206(3) 0.0614(3) 0.09968(18) 0.0213(7) Uani 1 1 d .
C68 C 0.3183(4) 0.0463(3) 0.13064(19) 0.0227(7) Uani 1 1 d .
C69 C 0.4307(4) 0.0973(3) 0.11943(19) 0.0220(7) Uani 1 1 d .
C70 C 0.5395(4) 0.1104(3) 0.1681(2) 0.0235(8) Uani 1 1 d .
C71 C 0.5975(3) 0.2289(3) 0.20829(19) 0.0221(7) Uani 1 1 d .
C72 C 0.6066(3) 0.3054(3) 0.17685(18) 0.0195(7) Uani 1 1 d .
C73 C 0.6266(3) 0.4082(3) 0.22286(18) 0.0186(7) Uani 1 1 d .
C74 C 0.6302(3) 0.4919(3) 0.18840(17) 0.0172(6) Uani 1 1 d .
C75 C 0.5851(3) 0.5689(3) 0.23186(17) 0.0158(6) Uani 1 1 d .
C76 C 0.5057(3) 0.5902(3) 0.18242(17) 0.0153(6) Uani 1 1 d .
C77 C 0.4024(3) 0.5992(3) 0.21523(17) 0.0155(6) Uani 1 1 d .
C78 C 0.2937(3) 0.5564(3) 0.16890(17) 0.0166(6) Uani 1 1 d .
C79 C 0.2668(3) 0.4874(3) 0.08990(17) 0.0167(6) Uani 1 1 d .
C80 C 0.3531(3) 0.4378(3) 0.07593(17) 0.0174(7) Uani 1 1 d .
C81 C 0.3140(3) 0.3295(3) 0.03786(17) 0.0175(7) Uani 1 1 d .
C82 C 0.3916(3) 0.2823(3) 0.04024(17) 0.0189(7) Uani 1 1 d .
C83 C 0.3548(3) 0.1757(3) 0.04431(18) 0.0205(7) Uani 1 1 d .
C84 C 0.4501(4) 0.1664(3) 0.07864(18) 0.0229(8) Uani 1 1 d .
C85 C 0.5587(3) 0.2676(3) 0.09534(18) 0.0194(7) Uani 1 1 d .
C86 C 0.5074(3) 0.3387(3) 0.07705(18) 0.0185(7) Uani 1 1 d .
C87 C 0.5424(3) 0.4423(3) 0.11846(17) 0.0176(7) Uani 1 1 d .
C88 C 0.4663(3) 0.4918(3) 0.11662(17) 0.0161(6) Uani 1 1 d .

loop_
_atom_site_aniso_label
_atom_site_aniso_U_11
_atom_site_aniso_U_22
_atom_site_aniso_U_33
_atom_site_aniso_U_23
_atom_site_aniso_U_13
_atom_site_aniso_U_12
Cl1 0.0272(6) 0.0238(5) 0.0182(5) 0.0050(3) 0.0084(4) 0.0100(5)
Cl2 0.0346(7) 0.0212(5) 0.0223(5) 0.0060(4) 0.0087(4) 0.0076(5)
Cl3 0.0232(5) 0.0337(5) 0.0189(4) 0.0015(3) 0.0044(3) 0.0174(5)
Cl4 0.0410(7) 0.0203(4) 0.0265(4) 0.0037(3) 0.0041(4) 0.0056(5)
Cl5 0.0516(7) 0.0226(4) 0.0281(5) 0.0103(4) 0.0049(4) 0.0132(5)
Cl6 0.0461(7) 0.0159(4) 0.0298(5) 0.0016(3) 0.0038(4) 0.0124(5)
Cl7 0.0550(7) 0.0250(5) 0.0356(5) 0.0108(4) 0.0039(4) 0.0244(5)
Cl8 0.0546(7) 0.0283(5) 0.0275(5) 0.0093(4) -0.0021(4) 0.0226(5)
Cl9 0.0285(5) 0.0238(4) 0.0189(4) -0.0004(3) 0.0010(3) 0.0148(4)
Cl10 0.0242(5) 0.0245(4) 0.0212(4) 0.0039(3) 0.0042(3) 0.0177(4)
Cl11 0.0191(5) 0.0242(5) 0.0179(4) -0.0032(4) -0.0037(3) 0.0106(4)
Cl12 0.0456(7) 0.0223(4) 0.0301(5) 0.0009(3) 0.0039(4) 0.0217(5)
Cl13 0.0419(6) 0.0310(5) 0.0346(5) 0.0082(4) 0.0018(4) 0.0269(5)
Cl14 0.0182(5) 0.0250(4) 0.0174(3) 0.0015(3) -0.0028(3) 0.0109(4)
Cl15 0.0227(5) 0.0166(4) 0.0202(4) -0.0012(3) -0.0023(3) 0.0079(4)
Cl16 0.0226(5) 0.0324(5) 0.0200(4) 0.0046(3) -0.0007(3) 0.0191(4)
Cl17 0.0241(5) 0.0261(5) 0.0108(4) 0.0006(3) -0.0011(3) 0.0119(4)
Cl18 0.0360(6) 0.0300(5) 0.0300(4) 0.0044(4) 0.0059(4) 0.0250(5)
Cl19 0.0166(5) 0.0263(4) 0.0204(4) 0.0037(3) 0.0021(3) 0.0103(4)
Cl20 0.0228(5) 0.0198(4) 0.0240(4) 0.0085(3) 0.0042(3) 0.0101(4)
Cl21 0.0273(5) 0.0285(4) 0.0169(3) 0.0096(3) 0.0035(3) 0.0178(4)
Cl22 0.0257(5) 0.0291(5) 0.0239(4) 0.0051(3) 0.0067(3) 0.0196(4)
Cl23 0.036(6) 0.068(8) 0.027(5) 0.012(4) 0.000(4) 0.006(6)
Cl24 0.040(8) 0.120(15) 0.057(8) 0.068(10) 0.030(6) 0.047(10)
C1 0.029(2) 0.0240(18) 0.0147(14) 0.0045(13) 0.0037(13) 0.0131(19)
C2 0.022(2) 0.0278(19) 0.0130(14) 0.0022(13) 0.0015(12) 0.0113(19)
C3 0.030(2) 0.028(2) 0.0205(16) 0.0055(14) 0.0075(14) 0.015(2)
C4 0.026(2) 0.027(2) 0.0208(16) 0.0027(14) 0.0062(14) 0.010(2)
C5 0.021(2) 0.0228(19) 0.0241(17) 0.0034(14) 0.0043(14) 0.0043(19)
C6 0.037(3) 0.0206(18) 0.0266(18) 0.0056(14) 0.0125(16) 0.011(2)
C7 0.040(3) 0.0224(18) 0.0176(16) 0.0047(13) 0.0051(15) 0.014(2)
C8 0.042(3) 0.0206(18) 0.0180(16) 0.0059(13) 0.0044(15) 0.014(2)
C9 0.035(2) 0.0242(19) 0.0175(15) 0.0055(13) 0.0002(14) 0.015(2)
C10 0.031(2) 0.0219(18) 0.0142(14) 0.0049(12) -0.0004(13) 0.0125(19)
C11 0.031(2) 0.0248(18) 0.0130(14) 0.0050(12) 0.0027(13) 0.0161(19)
C12 0.029(2) 0.0231(18) 0.0142(14) 0.0057(12) 0.0018(13) 0.0157(18)
C13 0.021(2) 0.0240(18) 0.0138(14) 0.0046(12) 0.0010(12) 0.0125(18)
C14 0.023(2) 0.0260(18) 0.0131(14) 0.0062(12) 0.0032(12) 0.0144(18)
C15 0.022(2) 0.031(2) 0.0161(15) 0.0055(13) 0.0037(12) 0.0167(19)
C16 0.026(2) 0.0228(18) 0.0185(15) 0.0051(13) 0.0079(13) 0.0141(18)
C17 0.018(2) 0.0218(18) 0.0209(16) 0.0012(13) 0.0039(13) 0.0085(18)
C18 0.018(2) 0.0204(18) 0.0255(17) 0.0010(14) 0.0046(13) 0.0062(18)
C19 0.017(2) 0.0172(17) 0.0232(17) -0.0002(13) -0.0003(13) 0.0047(17)
C20 0.021(2) 0.0167(16) 0.0189(15) -0.0024(12) -0.0002(13) 0.0061(17)
C21 0.021(2) 0.0191(17) 0.0229(17) 0.0006(13) 0.0006(13) 0.0050(18)
C22 0.029(2) 0.0152(16) 0.0240(17) 0.0008(13) 0.0019(14) 0.0065(19)
C23 0.035(2) 0.0168(17) 0.0247(17) 0.0033(13) 0.0061(15) 0.0085(19)
C24 0.044(3) 0.0174(17) 0.0239(17) 0.0065(14) 0.0052(16) 0.013(2)
C25 0.043(3) 0.0141(16) 0.0234(17) 0.0034(13) 0.0027(16) 0.0132(19)
C26 0.046(3) 0.0190(18) 0.0266(18) 0.0063(14) 0.0032(16) 0.019(2)
C27 0.041(3) 0.0203(18) 0.0211(17) 0.0045(13) -0.0018(15) 0.016(2)
C28 0.036(2) 0.0236(18) 0.0219(16) 0.0071(14) -0.0008(14) 0.019(2)
C29 0.032(2) 0.0232(18) 0.0178(15) 0.0052(13) -0.0015(13) 0.0160(19)
C30 0.025(2) 0.0229(18) 0.0173(15) 0.0045(12) -0.0014(13) 0.0156(18)
C31 0.026(2) 0.0237(18) 0.0133(14) 0.0047(12) -0.0010(12) 0.0160(18)
C32 0.0189(19) 0.0224(17) 0.0115(13) 0.0014(12) -0.0024(11) 0.0108(17)
C33 0.0193(19) 0.0171(16) 0.0120(13) 0.0013(11) -0.0020(11) 0.0093(16)
C34 0.0208(19) 0.0236(17) 0.0129(14) 0.0036(12) 0.0012(12) 0.0143(17)
C35 0.022(2) 0.0229(17) 0.0153(14) 0.0034(12) 0.0017(12) 0.0137(18)
C36 0.020(2) 0.0235(18) 0.0165(14) 0.0026(12) 0.0009(12) 0.0137(18)
C37 0.0188(19) 0.0204(17) 0.0163(14) 0.0017(12) 0.0020(12) 0.0129(17)
C38 0.0181(19) 0.0195(17) 0.0191(15) 0.0026(12) 0.0030(12) 0.0115(17)
C39 0.0151(18) 0.0197(17) 0.0172(15) 0.0005(12) -0.0002(12) 0.0089(17)
C40 0.020(2) 0.0224(18) 0.0157(15) -0.0026(12) -0.0015(12) 0.0097(18)
C41 0.0188(19) 0.0215(17) 0.0154(15) -0.0013(12) -0.0015(12) 0.0100(17)
C42 0.021(2) 0.0190(17) 0.0145(14) -0.0029(12) -0.0029(12) 0.0088(17)
C43 0.021(2) 0.0178(17) 0.0176(15) -0.0022(12) -0.0004(13) 0.0067(17)
C44 0.026(2) 0.0168(16) 0.0185(15) -0.0018(12) 0.0009(13) 0.0096(18)
C45 0.032(2) 0.0160(16) 0.0210(16) 0.0001(13) 0.0012(14) 0.0106(19)
C46 0.039(3) 0.0158(17) 0.0192(16) 0.0006(12) 0.0009(15) 0.0129(19)
C47 0.034(2) 0.0188(17) 0.0213(16) 0.0005(13) 0.0006(14) 0.0157(19)
C48 0.044(3) 0.0183(17) 0.0220(17) 0.0019(13) 0.0014(16) 0.019(2)
C49 0.038(2) 0.0233(18) 0.0236(17) 0.0029(14) -0.0004(15) 0.022(2)
C50 0.033(2) 0.0215(18) 0.0232(17) 0.0034(13) -0.0037(14) 0.0181(19)
C51 0.022(2) 0.0243(18) 0.0227(16) 0.0052(13) -0.0003(13) 0.0155(18)
C52 0.025(2) 0.0215(17) 0.0195(15) 0.0037(13) -0.0002(13) 0.0164(18)
C53 0.0155(18) 0.0204(17) 0.0191(15) 0.0028(12) -0.0011(12) 0.0114(17)
C54 0.0180(19) 0.0214(17) 0.0146(14) 0.0035(12) -0.0015(12) 0.0118(17)
C55 0.0125(18) 0.0164(16) 0.0171(14) 0.0003(12) -0.0029(11) 0.0058(16)
C56 0.0186(19) 0.0152(15) 0.0127(13) -0.0001(11) -0.0020(11) 0.0087(16)
C57 0.0189(19) 0.0128(15) 0.0144(14) 0.0022(11) 0.0000(11) 0.0083(16)
C58 0.022(2) 0.0133(15) 0.0138(14) 0.0011(11) 0.0000(12) 0.0109(16)
C59 0.0199(19) 0.0127(15) 0.0154(14) 0.0011(11) -0.0001(12) 0.0101(16)
C60 0.0181(19) 0.0173(16) 0.0159(14) 0.0034(11) -0.0007(12) 0.0114(16)
C61 0.0174(18) 0.0219(17) 0.0139(14) 0.0016(12) -0.0006(11) 0.0122(17)
C62 0.0187(19) 0.0272(18) 0.0122(13) 0.0040(12) 0.0009(12) 0.0150(18)
C63 0.021(2) 0.0226(17) 0.0129(14) 0.0014(12) -0.0011(12) 0.0127(17)
C64 0.022(2) 0.0214(17) 0.0119(14) -0.0020(12) -0.0014(12) 0.0119(18)
C65 0.021(2) 0.0195(17) 0.0129(14) -0.0046(12) -0.0023(12) 0.0095(17)
C66 0.026(2) 0.0171(16) 0.0128(14) -0.0039(11) -0.0008(12) 0.0117(17)
C67 0.027(2) 0.0146(16) 0.0184(15) -0.0023(12) -0.0003(13) 0.0102(18)
C68 0.031(2) 0.0174(16) 0.0189(15) -0.0011(12) 0.0006(13) 0.0144(18)
C69 0.031(2) 0.0168(16) 0.0201(15) -0.0006(12) 0.0021(14) 0.0170(18)
C70 0.029(2) 0.0206(18) 0.0226(16) 0.0020(13) 0.0027(14) 0.0154(19)
C71 0.023(2) 0.0222(18) 0.0231(16) 0.0020(13) 0.0013(13) 0.0161(18)
C72 0.0183(19) 0.0216(17) 0.0198(15) 0.0032(13) 0.0016(12) 0.0124(17)
C73 0.0173(19) 0.0221(17) 0.0191(15) 0.0058(13) 0.0010(12) 0.0119(17)
C74 0.0165(18) 0.0194(16) 0.0168(14) 0.0026(12) 0.0023(12) 0.0111(16)
C75 0.0145(18) 0.0129(15) 0.0178(14) 0.0013(11) 0.0000(12) 0.0064(16)
C76 0.0164(18) 0.0123(15) 0.0166(14) 0.0044(11) 0.0012(12) 0.0059(15)
C77 0.0174(18) 0.0131(15) 0.0163(14) 0.0036(11) 0.0003(12) 0.0078(16)
C78 0.0222(19) 0.0162(15) 0.0143(14) 0.0034(11) 0.0003(12) 0.0125(16)
C79 0.0196(19) 0.0201(16) 0.0126(13) 0.0040(12) 0.0012(11) 0.0116(17)
C80 0.0203(19) 0.0219(17) 0.0124(13) 0.0044(12) 0.0032(12) 0.0120(17)
C81 0.0192(19) 0.0209(17) 0.0120(13) 0.0018(12) 0.0011(11) 0.0108(17)
C82 0.023(2) 0.0214(17) 0.0120(14) -0.0001(12) 0.0017(12) 0.0128(17)
C83 0.025(2) 0.0207(17) 0.0156(14) 0.0002(12) 0.0011(13) 0.0140(18)
C84 0.029(2) 0.0251(18) 0.0176(15) -0.0001(13) 0.0026(13) 0.0193(19)
C85 0.021(2) 0.0228(17) 0.0174(15) 0.0022(12) 0.0041(12) 0.0148(18)
C86 0.0213(19) 0.0234(17) 0.0156(14) 0.0046(12) 0.0051(12) 0.0152(17)
C87 0.0173(19) 0.0221(17) 0.0154(14) 0.0043(12) 0.0033(12) 0.0112(17)
C88 0.0196(19) 0.0171(16) 0.0130(13) 0.0038(11) 0.0029(12) 0.0098(16)

loop_
_atom_type_symbol
_atom_type_description
_atom_type_scat_dispersion_real
_atom_type_scat_dispersion_imag
_atom_type_scat_source
C C 0.0033 0.0016 'International Tables Vol C Tables 4.2.6.8 and 6.1.1.4'
Cl Cl 0.1484 0.1585 'International Tables Vol C Tables 4.2.6.8 and 6.1.1.4'

loop_
_geom_angle_atom_site_label_1
_geom_angle_atom_site_label_2
_geom_angle_atom_site_label_3
_geom_angle
_geom_angle_site_symmetry_3
Cl23 Cl1 C3 109.1(6) .
Cl23 Cl1 Cl24 166.2(7) .
C3 Cl1 Cl24 84.3(4) .
Cl25 Cl2 Cl26 168.8(17) .
Cl25 Cl2 C6 92.6(10) .
Cl26 Cl2 C6 95.2(11) .
Cl27 Cl11 C41 113(2) .
Cl28 Cl17 C64 108(2) .
Cl2 Cl25 Cl25 121(2) 2_556
Cl11 Cl27 C41 50.1(17) .
Cl17 Cl28 C64 55(2) .
C7 C1 C11 117.0(3) .
C7 C1 C2 126.3(4) .
C11 C1 C2 115.7(3) .
C14 C2 C1 120.9(3) .
C14 C2 C3 109.8(3) .
C1 C2 C3 128.0(3) .
C4 C3 C2 109.3(3) .
C4 C3 C16 103.2(3) .
C2 C3 C16 103.2(3) .
C4 C3 Cl1 116.1(3) .
C2 C3 Cl1 110.5(3) .
C16 C3 Cl1 113.6(2) .
C5 C4 C18 119.0(3) .
C5 C4 C3 127.1(4) .
C18 C4 C3 108.8(3) .
C4 C5 C21 117.7(4) .
C4 C5 C6 127.3(3) .
C21 C5 C6 108.4(3) .
C7 C6 C5 110.5(3) .
C7 C6 C23 100.9(3) .
C5 C6 C23 104.0(3) .
C7 C6 Cl2 111.6(3) .
C5 C6 Cl2 115.8(3) .
C23 C6 Cl2 112.8(3) .
C8 C7 C1 120.2(4) .
C8 C7 C6 108.7(3) .
C1 C7 C6 129.5(3) .
C9 C8 C7 122.3(4) .
C9 C8 C24 120.2(4) .
C7 C8 C24 116.4(4) .
C8 C9 C10 118.7(3) .
C8 C9 C27 127.5(4) .
C10 C9 C27 111.1(4) .
C11 C10 C9 122.3(4) .
C11 C10 C29 123.1(3) .
C9 C10 C29 108.8(3) .
C10 C11 C12 116.1(4) .
C10 C11 C1 119.2(3) .
C12 C11 C1 122.3(3) .
C13 C12 C31 119.0(3) .
C13 C12 C11 119.2(3) .
C31 C12 C11 119.7(3) .
C34 C13 C12 120.8(3) .
C34 C13 C14 119.2(3) .
C12 C13 C14 117.4(3) .
C2 C14 C15 111.6(3) .
C2 C14 C13 123.4(3) .
C15 C14 C13 119.2(3) .
C36 C15 C14 121.7(3) .
C36 C15 C16 121.1(3) .
C14 C15 C16 109.6(3) .
C15 C16 C17 105.7(3) .
C15 C16 C3 104.5(3) .
C17 C16 C3 105.0(3) .
C15 C16 Cl3 113.2(2) .
C17 C16 Cl3 111.5(2) .
C3 C16 Cl3 115.9(3) .
C38 C17 C18 122.6(3) .
C38 C17 C16 123.2(3) .
C18 C17 C16 109.9(3) .
C17 C18 C19 119.5(4) .
C17 C18 C4 111.4(3) .
C19 C18 C4 124.7(3) .
C18 C19 C40 118.0(3) .
C18 C19 C20 115.3(3) .
C40 C19 C20 122.8(3) .
C21 C20 C43 118.5(3) .
C21 C20 C19 118.4(3) .
C43 C20 C19 118.0(3) .
C20 C21 C22 120.9(3) .
C20 C21 C5 124.4(3) .
C22 C21 C5 108.8(3) .
C45 C22 C21 119.4(4) .
C45 C22 C23 125.6(4) .
C21 C22 C23 111.4(3) .
C22 C23 C24 112.6(3) .
C22 C23 C6 100.1(3) .
C24 C23 C6 107.1(3) .
C22 C23 Cl4 108.5(3) .
C24 C23 Cl4 114.6(3) .
C6 C23 Cl4 113.2(3) .
C8 C24 C23 99.5(3) .
C8 C24 C25 111.1(4) .
C23 C24 C25 114.4(3) .
C8 C24 Cl5 108.0(3) .
C23 C24 Cl5 112.5(3) .
C25 C24 Cl5 110.6(2) .
C46 C25 C24 111.1(3) .
C46 C25 C26 100.8(3) .
C24 C25 C26 118.8(3) .
C46 C25 Cl6 105.8(3) .
C24 C25 Cl6 107.6(3) .
C26 C25 Cl6 111.9(2) .
C27 C26 C25 110.4(3) .
C27 C26 C48 111.4(3) .
C25 C26 C48 103.2(3) .
C27 C26 Cl7 110.5(3) .
C25 C26 Cl7 111.4(3) .
C48 C26 Cl7 109.8(2) .
C28 C27 C9 99.0(3) .
C28 C27 C26 116.3(3) .
C9 C27 C26 116.7(4) .
C28 C27 Cl8 107.0(3) .
C9 C27 Cl8 103.7(3) .
C26 C27 Cl8 112.6(2) .
C50 C28 C29 117.5(4) .
C50 C28 C27 126.9(4) .
C29 C28 C27 110.3(3) .
C30 C29 C10 121.4(3) .
C30 C29 C28 123.9(4) .
C10 C29 C28 106.6(3) .
C29 C30 C31 116.7(3) .
C29 C30 C52 118.6(3) .
C31 C30 C52 118.9(3) .
C32 C31 C12 118.4(3) .
C32 C31 C30 117.4(3) .
C12 C31 C30 121.1(3) .
C33 C32 C31 121.8(3) .
C33 C32 C54 112.0(3) .
C31 C32 C54 123.5(3) .
C32 C33 C34 121.3(3) .
C32 C33 C56 110.7(3) .
C34 C33 C56 124.6(3) .
C33 C34 C13 118.7(3) .
C33 C34 C35 117.3(3) .
C13 C34 C35 121.6(3) .
C36 C35 C58 103.1(3) .
C36 C35 C34 113.3(3) .
C58 C35 C34 108.9(3) .
C36 C35 Cl9 111.1(2) .
C58 C35 Cl9 110.4(2) .
C34 C35 Cl9 109.9(2) .
C15 C36 C35 121.6(3) .
C15 C36 C37 120.7(3) .
C35 C36 C37 111.9(3) .
C59 C37 C38 108.5(3) .
C59 C37 C36 100.0(3) .
C38 C37 C36 110.0(3) .
C59 C37 Cl10 112.9(2) .
C38 C37 Cl10 110.8(2) .
C36 C37 Cl10 114.1(2) .
C17 C38 C39 118.5(3) .
C17 C38 C37 117.0(3) .
C39 C38 C37 122.2(3) .
C40 C39 C38 119.4(3) .
C40 C39 C61 119.9(3) .
C38 C39 C61 119.6(3) .
C39 C40 C19 121.3(3) .
C39 C40 C41 120.3(3) .
C19 C40 C41 117.3(3) .
C63 C41 C40 114.3(3) .
C63 C41 C42 100.9(3) .
C40 C41 C42 110.3(3) .
C63 C41 Cl11 110.7(2) .
C40 C41 Cl11 109.0(2) .
C42 C41 Cl11 111.5(2) .
C63 C41 Cl27 93.9(8) .
C40 C41 Cl27 114.7(6) .
C42 C41 Cl27 120.8(6) .
Cl11 C41 Cl27 17.3(7) .
C65 C42 C43 121.7(3) .
C65 C42 C41 111.7(3) .
C43 C42 C41 123.7(3) .
C42 C43 C44 118.4(3) .
C42 C43 C20 118.2(3) .
C44 C43 C20 119.6(3) .
C43 C44 C67 120.2(3) .
C43 C44 C45 118.5(3) .
C67 C44 C45 119.5(3) .
C22 C45 C46 119.2(3) .
C22 C45 C44 120.4(3) .
C46 C45 C44 118.4(4) .
C47 C46 C45 122.0(4) .
C47 C46 C25 114.7(4) .
C45 C46 C25 123.2(4) .
C46 C47 C68 122.6(4) .
C46 C47 C48 113.7(4) .
C68 C47 C48 123.7(4) .
C47 C48 C49 112.3(3) .
C47 C48 C26 100.5(3) .
C49 C48 C26 119.6(3) .
C47 C48 Cl12 104.3(3) .
C49 C48 Cl12 107.9(3) .
C26 C48 Cl12 111.1(3) .
C50 C49 C48 111.0(3) .
C50 C49 C70 101.2(3) .
C48 C49 C70 115.0(3) .
C50 C49 Cl13 105.4(3) .
C48 C49 Cl13 110.8(3) .
C70 C49 Cl13 112.6(3) .
C28 C50 C51 120.3(3) .
C28 C50 C49 124.3(4) .
C51 C50 C49 112.5(3) .
C71 C51 C52 121.3(3) .
C71 C51 C50 111.0(3) .
C52 C51 C50 123.2(3) .
C51 C52 C53 117.9(3) .
C51 C52 C30 116.0(3) .
C53 C52 C30 121.5(3) .
C73 C53 C52 120.4(3) .
C73 C53 C54 122.1(3) .
C52 C53 C54 116.4(3) .
C55 C54 C53 114.0(3) .
C55 C54 C32 100.4(3) .
C53 C54 C32 111.4(3) .
C55 C54 Cl14 110.3(3) .
C53 C54 Cl14 109.4(2) .
C32 C54 Cl14 111.2(2) .
C75 C55 C54 122.1(3) .
C75 C55 C56 123.6(3) .
C54 C55 C56 110.6(3) .
C57 C56 C55 112.1(3) .
C57 C56 C33 108.7(3) .
C55 C56 C33 101.0(3) .
C57 C56 Cl15 110.9(2) .
C55 C56 Cl15 110.7(2) .
C33 C56 Cl15 113.0(2) .
C58 C57 C77 119.7(3) .
C58 C57 C56 117.0(3) .
C77 C57 C56 121.2(3) .
C57 C58 C59 121.2(3) .
C57 C58 C35 125.0(3) .
C59 C58 C35 109.7(3) .
C60 C59 C58 119.1(3) .
C60 C59 C37 122.8(3) .
C58 C59 C37 113.3(3) .
C59 C60 C78 120.0(3) .
C59 C60 C61 122.9(3) .
C78 C60 C61 112.2(3) .
C60 C61 C62 100.5(3) .
C60 C61 C39 108.5(3) .
C62 C61 C39 113.7(3) .
C60 C61 Cl16 113.1(2) .
C62 C61 Cl16 110.6(2) .
C39 C61 Cl16 110.1(2) .
C63 C62 C79 123.2(3) .
C63 C62 C61 121.9(3) .
C79 C62 C61 111.6(3) .
C62 C63 C41 122.4(3) .
C62 C63 C64 122.7(4) .
C41 C63 C64 110.9(3) .
C81 C64 C63 113.3(3) .
C81 C64 C65 110.5(3) .
C63 C64 C65 100.4(3) .
C81 C64 Cl17 109.9(2) .
C63 C64 Cl17 111.6(2) .
C65 C64 Cl17 110.8(2) .
C81 C64 Cl28 102.3(9) .
C63 C64 Cl28 101.8(9) .
C65 C64 Cl28 128.3(10) .
Cl17 C64 Cl28 17.8(10) .
C42 C65 C66 121.0(3) .
C42 C65 C64 111.7(3) .
C66 C65 C64 123.5(3) .
C83 C66 C67 118.7(3) .
C83 C66 C65 117.4(3) .
C67 C66 C65 119.1(3) .
C66 C67 C44 119.3(3) .
C66 C67 C68 118.8(4) .
C44 C67 C68 119.8(3) .
C69 C68 C47 120.3(3) .
C69 C68 C67 120.9(3) .
C47 C68 C67 117.2(4) .
C68 C69 C84 119.4(3) .
C68 C69 C70 122.2(3) .
C84 C69 C70 115.5(4) .
C69 C70 C71 102.7(3) .
C69 C70 C49 115.9(3) .
C71 C70 C49 104.5(3) .
C69 C70 Cl18 107.8(2) .
C71 C70 Cl18 114.0(3) .
C49 C70 Cl18 111.8(2) .
C72 C71 C51 120.0(3) .
C72 C71 C70 125.3(3) .
C51 C71 C70 109.2(3) .
C71 C72 C73 119.1(3) .
C71 C72 C85 116.6(3) .
C73 C72 C85 121.6(3) .
C53 C73 C72 120.1(3) .
C53 C73 C74 119.4(3) .
C72 C73 C74 119.6(3) .
C87 C74 C75 100.6(3) .
C87 C74 C73 109.7(3) .
C75 C74 C73 113.2(3) .
C87 C74 Cl19 112.9(2) .
C75 C74 Cl19 110.6(2) .
C73 C74 Cl19 109.6(2) .
C55 C75 C76 122.7(3) .
C55 C75 C74 122.6(3) .
C76 C75 C74 111.3(3) .
C77 C76 C75 112.2(3) .
C77 C76 C88 110.8(3) .
C75 C76 C88 100.4(2) .
C77 C76 Cl20 109.6(2) .
C75 C76 Cl20 112.2(2) .
C88 C76 Cl20 111.4(2) .
C78 C77 C57 118.3(3) .
C78 C77 C76 118.3(3) .
C57 C77 C76 121.5(3) .
C60 C78 C77 121.4(3) .
C60 C78 C79 110.4(3) .
C77 C78 C79 124.6(3) .
C62 C79 C80 113.0(3) .
C62 C79 C78 100.2(3) .
C80 C79 C78 110.6(3) .
C62 C79 Cl21 112.3(2) .
C80 C79 Cl21 109.6(2) .
C78 C79 Cl21 110.8(2) .
C88 C80 C81 118.5(3) .
C88 C80 C79 118.7(3) .
C81 C80 C79 120.7(3) .
C82 C81 C80 118.8(3) .
C82 C81 C64 117.5(3) .
C80 C81 C64 121.1(3) .
C81 C82 C86 122.2(3) .
C81 C82 C83 122.6(3) .
C86 C82 C83 106.9(3) .
C84 C83 C66 121.9(3) .
C84 C83 C82 109.6(3) .
C66 C83 C82 119.0(3) .
C83 C84 C69 119.8(4) .
C83 C84 C85 109.4(3) .
C69 C84 C85 124.4(3) .
C86 C85 C84 101.6(3) .
C86 C85 C72 110.4(3) .
C84 C85 C72 107.2(3) .
C86 C85 Cl22 111.0(2) .
C84 C85 Cl22 115.1(2) .
C72 C85 Cl22 111.1(2) .
C87 C86 C82 118.6(3) .
C87 C86 C85 123.5(3) .
C82 C86 C85 111.3(3) .
C86 C87 C88 120.0(3) .
C86 C87 C74 122.1(3) .
C88 C87 C74 112.4(3) .
C80 C88 C87 121.6(3) .
C80 C88 C76 124.6(3) .
C87 C88 C76 110.1(3) .

loop_
_geom_bond_atom_site_label_1
_geom_bond_atom_site_label_2
_geom_bond_distance
_geom_bond_site_symmetry_2
Cl1 Cl23 1.068(11) .
Cl1 C3 1.783(4) .
Cl1 Cl24 1.979(14) .
Cl2 Cl25 1.34(2) .
Cl2 Cl26 1.45(3) .
Cl2 C6 1.779(4) .
Cl3 C16 1.779(3) .
Cl4 C23 1.777(4) .
Cl5 C24 1.793(4) .
Cl6 C25 1.798(4) .
Cl7 C26 1.768(4) .
Cl8 C27 1.829(4) .
Cl9 C35 1.839(4) .
Cl10 C37 1.798(3) .
Cl11 Cl27 0.71(3) .
Cl11 C41 1.825(4) .
Cl12 C48 1.812(4) .
Cl13 C49 1.799(4) .
Cl14 C54 1.832(4) .
Cl15 C56 1.819(3) .
Cl16 C61 1.811(3) .
Cl17 Cl28 0.68(4) .
Cl17 C64 1.817(3) .
Cl18 C70 1.801(4) .
Cl19 C74 1.809(4) .
Cl20 C76 1.816(3) .
Cl21 C79 1.809(3) .
Cl22 C85 1.804(3) .
Cl25 Cl25 2.08(5) 2_556
Cl27 C41 2.20(3) .
Cl28 C64 2.12(3) .
C1 C7 1.426(5) .
C1 C11 1.451(6) .
C1 C2 1.452(5) .
C2 C14 1.374(5) .
C2 C3 1.545(5) .
C3 C4 1.528(5) .
C3 C16 1.589(5) .
C4 C5 1.353(5) .
C4 C18 1.446(5) .
C5 C21 1.436(5) .
C5 C6 1.535(6) .
C6 C7 1.524(7) .
C6 C23 1.598(5) .
C7 C8 1.403(5) .
C8 C9 1.361(6) .
C8 C24 1.479(5) .
C9 C10 1.394(5) .
C9 C27 1.516(5) .
C10 C11 1.393(5) .
C10 C29 1.428(6) .
C11 C12 1.441(5) .
C12 C13 1.423(4) .
C12 C31 1.435(5) .
C13 C34 1.413(5) .
C13 C14 1.446(5) .
C14 C15 1.445(4) .
C15 C36 1.337(5) .
C15 C16 1.496(6) .
C16 C17 1.508(5) .
C17 C38 1.388(5) .
C17 C18 1.401(5) .
C18 C19 1.418(5) .
C19 C40 1.425(5) .
C19 C20 1.446(5) .
C20 C21 1.408(5) .
C20 C43 1.429(5) .
C21 C22 1.412(5) .
C22 C45 1.380(6) .
C22 C23 1.504(5) .
C23 C24 1.575(6) .
C24 C25 1.593(6) .
C25 C46 1.493(5) .
C25 C26 1.623(6) .
C26 C27 1.602(5) .
C26 C48 1.652(6) .
C27 C28 1.500(6) .
C28 C50 1.339(6) .
C28 C29 1.445(5) .
C29 C30 1.366(5) .
C30 C31 1.447(4) .
C30 C52 1.449(5) .
C31 C32 1.393(5) .
C32 C33 1.385(4) .
C32 C54 1.512(5) .
C33 C34 1.389(5) .
C33 C56 1.516(5) .
C34 C35 1.512(4) .
C35 C36 1.488(6) .
C35 C58 1.503(5) .
C36 C37 1.531(4) .
C37 C59 1.502(5) .
C37 C38 1.531(5) .
C38 C39 1.424(4) .
C39 C40 1.408(5) .
C39 C61 1.528(5) .
C40 C41 1.510(5) .
C41 C63 1.509(5) .
C41 C42 1.512(5) .
C42 C65 1.366(5) .
C42 C43 1.414(5) .
C43 C44 1.423(5) .
C44 C67 1.433(5) .
C44 C45 1.436(5) .
C45 C46 1.423(5) .
C46 C47 1.340(6) .
C47 C68 1.429(5) .
C47 C48 1.496(5) .
C48 C49 1.539(7) .
C49 C50 1.498(5) .
C49 C70 1.622(5) .
C50 C51 1.418(6) .
C51 C71 1.395(5) .
C51 C52 1.412(5) .
C52 C53 1.418(5) .
C53 C73 1.389(5) .
C53 C54 1.508(4) .
C54 C55 1.508(4) .
C55 C75 1.322(5) .
C55 C56 1.515(4) .
C56 C57 1.512(4) .
C57 C58 1.394(5) .
C57 C77 1.403(4) .
C58 C59 1.399(5) .
C59 C60 1.374(4) .
C60 C78 1.398(5) .
C60 C61 1.500(5) .
C61 C62 1.512(4) .
C62 C63 1.322(5) .
C62 C79 1.507(5) .
C63 C64 1.515(4) .
C64 C81 1.503(5) .
C64 C65 1.523(5) .
C65 C66 1.426(5) .
C66 C83 1.407(6) .
C66 C67 1.414(5) .
C67 C68 1.449(5) .
C68 C69 1.390(6) .
C69 C84 1.409(5) .
C69 C70 1.529(5) .
C70 C71 1.536(5) .
C71 C72 1.386(5) .
C72 C73 1.432(5) .
C72 C85 1.521(5) .
C73 C74 1.535(5) .
C74 C87 1.499(5) .
C74 C75 1.516(4) .
C75 C76 1.513(4) .
C76 C77 1.512(5) .
C76 C88 1.516(4) .
C77 C78 1.398(5) .
C78 C79 1.515(4) .
C79 C80 1.511(4) .
C80 C88 1.390(5) .
C80 C81 1.415(5) .
C81 C82 1.392(4) .
C82 C86 1.395(5) .
C82 C83 1.473(5) .
C83 C84 1.402(5) .
C84 C85 1.520(6) .
C85 C86 1.514(4) .
C86 C87 1.378(5) .
C87 C88 1.401(4) .
